data_4505337
loop_
_publ_author_name
'Ivanov, Sergei V.'
'Miller, Susie M.'
'Anderson, Oren P.'
'Strauss, Steven H.'

_publ_section_title
;
 Structure of Ag(CHPh3)(1-Me-CB11F11). Trigonal-Planar Ag(Arene)3+Cations,
 Polymeric {Ag(CHPh3)+}\\infty Triangular-Net Layers, and Partially
 Aligned Interstitial Carborane Anions in a Polar Crystal
;
_journal_issue 2
_journal_name_full 'Crystal Growth &amp; Design'
_journal_page_first 249
_journal_paper_doi 10.1021/cg034230b
_journal_volume 4
_journal_year 2004
_chemical_formula_sum 'C21 H19 Ag B11 F11'
_chemical_formula_weight 707.14
_chemical_name_systematic
; 

 ? 

;
_space_group_IT_number 33
_symmetry_space_group_name_Hall 'P 2c -2n'
_symmetry_space_group_name_H-M 'P n a 21'
_atom_sites_solution_hydrogens geom
_atom_sites_solution_primary direct
_atom_sites_solution_secondary difmap
_audit_creation_method SHELXL-97
_cell_angle_alpha 90.00
_cell_angle_beta 90.00
_cell_angle_gamma 90.00
_cell_formula_units_Z 4
_cell_length_a 21.6736(7)
_cell_length_b 8.7163(3)
_cell_length_c 14.5737(5)
_cell_measurement_temperature 161(2)
_cell_volume 2753.17(16)
_computing_structure_refinement 'SHELXL-97 (Sheldrick, 1997)'
_computing_structure_solution 'SHELXS-97 (Sheldrick, 1990)'
_diffrn_ambient_temperature 161(2)
_diffrn_measured_fraction_theta_full 0.989
_diffrn_measured_fraction_theta_max 0.989
_diffrn_radiation_monochromator graphite
_diffrn_radiation_source 'fine-focus sealed tube'
_diffrn_radiation_type MoK\a
_diffrn_radiation_wavelength 0.71073
_diffrn_reflns_av_R_equivalents 0.0711
_diffrn_reflns_av_sigmaI/netI 0.0956
_diffrn_reflns_limit_h_max 28
_diffrn_reflns_limit_h_min -21
_diffrn_reflns_limit_k_max 8
_diffrn_reflns_limit_k_min -11
_diffrn_reflns_limit_l_max 17
_diffrn_reflns_limit_l_min -19
_diffrn_reflns_number 17003
_diffrn_reflns_theta_full 28.31
_diffrn_reflns_theta_max 28.31
_diffrn_reflns_theta_min 1.88
_exptl_absorpt_coefficient_mu 0.821
_exptl_absorpt_correction_T_max 0.9679
_exptl_absorpt_correction_T_min 0.7347
_exptl_crystal_density_diffrn 1.706
_exptl_crystal_density_method 'not measured'
_exptl_crystal_F_000 1384
_exptl_crystal_size_max 0.40
_exptl_crystal_size_mid 0.30
_exptl_crystal_size_min 0.04
_refine_diff_density_max 1.331
_refine_diff_density_min -0.869
_refine_diff_density_rms 0.087
_refine_ls_abs_structure_details 'Flack H D (1983), Acta Cryst. A39, 876-881'
_refine_ls_abs_structure_Flack 0.02(4)
_refine_ls_extinction_coef 0.00011(17)
_refine_ls_extinction_expression Fc^*^=kFc[1+0.001xFc^2^\l^3^/sin(2\q)]^-1/4^
_refine_ls_extinction_method SHELXL
_refine_ls_goodness_of_fit_ref 1.078
_refine_ls_hydrogen_treatment mixed
_refine_ls_matrix_type full
_refine_ls_number_parameters 398
_refine_ls_number_reflns 6123
_refine_ls_number_restraints 1
_refine_ls_restrained_S_all 1.078
_refine_ls_R_factor_all 0.1198
_refine_ls_R_factor_gt 0.0709
_refine_ls_shift/su_max 0.001
_refine_ls_shift/su_mean 0.000
_refine_ls_structure_factor_coef Fsqd
_refine_ls_weighting_details 'calc w=1/[\s^2^(Fo^2^)+(0.0230P)^2^+4.5595P] where P=(Fo^2^+2Fc^2^)/3'
_refine_ls_weighting_scheme calc
_refine_ls_wR_factor_gt 0.1058
_refine_ls_wR_factor_ref 0.1211
_reflns_number_gt 4021
_reflns_number_total 6123
_reflns_threshold_expression >2sigma(I)
_cod_data_source_file cg034230bsi20040109_053032.cif
_cod_data_source_block shs38
_cod_database_code 4505337

loop_
_symmetry_equiv_pos_as_xyz
'x, y, z'
'-x, -y, z+1/2'
'x+1/2, -y+1/2, z'
'-x+1/2, y+1/2, z+1/2'

loop_
_atom_site_label
_atom_site_type_symbol
_atom_site_fract_x
_atom_site_fract_y
_atom_site_fract_z
_atom_site_U_iso_or_equiv
_atom_site_adp_type
_atom_site_occupancy
_atom_site_symmetry_multiplicity
_atom_site_calc_flag
_atom_site_refinement_flags
Ag Ag 0.75987(3) 0.32296(6) 0.57289(5) 0.0606(2) Uani 1 1 d .
C1 C 0.9974(3) 0.4775(7) 0.3931(5) 0.0372(17) Uani 1 1 d .
C2 C 1.0000(4) 0.3132(8) 0.3587(6) 0.055(2) Uani 1 1 d .
H2A H 0.9580 0.2748 0.3494 0.083 Uiso 1 1 calc R
H2B H 1.0212 0.2490 0.4040 0.083 Uiso 1 1 calc R
H2C H 1.0226 0.3098 0.3004 0.083 Uiso 1 1 calc R
C3 C 0.8572(3) 0.0754(7) 0.5957(4) 0.0321(16) Uani 1 1 d .
H3A H 0.8982 0.1137 0.5985 0.039 Uiso 1 1 calc R
C4 C 0.8337(3) -0.0076(7) 0.6690(4) 0.0283(14) Uani 1 1 d .
H4A H 0.8587 -0.0261 0.7214 0.034 Uiso 1 1 calc R
C5 C 0.7735(3) -0.0642(6) 0.6665(4) 0.0250(14) Uani 1 1 d .
C6 C 0.7375(3) -0.0341(7) 0.5894(4) 0.0322(16) Uani 1 1 d .
H6A H 0.6960 -0.0690 0.5872 0.039 Uiso 1 1 calc R
C7 C 0.7619(3) 0.0464(7) 0.5159(5) 0.0361(17) Uani 1 1 d .
H7A H 0.7370 0.0629 0.4631 0.043 Uiso 1 1 calc R
C8 C 0.8214(3) 0.1035(7) 0.5176(4) 0.0361(17) Uani 1 1 d .
H8A H 0.8375 0.1600 0.4672 0.043 Uiso 1 1 calc R
C9 C 0.8156(3) 0.4480(7) 0.7077(4) 0.0343(16) Uani 1 1 d .
H9A H 0.8539 0.4048 0.6891 0.041 Uiso 1 1 calc R
C10 C 0.7680(3) 0.3543(7) 0.7396(4) 0.0352(16) Uani 1 1 d .
H10A H 0.7743 0.2467 0.7442 0.042 Uiso 1 1 calc R
C11 C 0.7120(4) 0.4163(9) 0.7645(5) 0.0419(19) Uani 1 1 d .
H11A H 0.6789 0.3513 0.7825 0.050 Uiso 1 1 calc R
C12 C 0.7041(3) 0.5752(7) 0.7631(4) 0.0299(15) Uani 1 1 d .
H12A H 0.6658 0.6190 0.7812 0.036 Uiso 1 1 calc R
C13 C 0.7530(3) 0.6704(7) 0.7347(4) 0.0272(14) Uani 1 1 d .
C14 C 0.8061(3) 0.6054(7) 0.7036(4) 0.0298(15) Uani 1 1 d .
H14A H 0.8374 0.6691 0.6784 0.036 Uiso 1 1 calc R
C15 C 0.6893(3) 0.5079(8) 0.5095(4) 0.0376(17) Uani 1 1 d .
H15A H 0.6751 0.5458 0.5669 0.045 Uiso 1 1 calc R
C16 C 0.6592(4) 0.3858(8) 0.4667(4) 0.0393(17) Uani 1 1 d .
H16A H 0.6246 0.3387 0.4950 0.047 Uiso 1 1 calc R
C17 C 0.6804(3) 0.3332(8) 0.3818(4) 0.0338(16) Uani 1 1 d .
H17A H 0.6599 0.2502 0.3525 0.041 Uiso 1 1 calc R
C18 C 0.7312(3) 0.4010(7) 0.3395(4) 0.0243(14) Uani 1 1 d .
C19 C 0.7605(3) 0.5180(7) 0.3841(5) 0.0349(16) Uani 1 1 d .
H19A H 0.7960 0.5633 0.3572 0.042 Uiso 1 1 calc R
C20 C 0.7394(3) 0.5721(8) 0.4680(4) 0.0387(17) Uani 1 1 d .
H20A H 0.7602 0.6550 0.4970 0.046 Uiso 1 1 calc R
C21 C 0.7444(3) 0.8453(6) 0.7461(4) 0.0261(14) Uani 1 1 d .
H21A H 0.6991 0.8662 0.7448 0.031 Uiso 1 1 calc R
F2 F 1.03441(19) 0.3921(4) 0.5598(4) 0.0580(12) Uani 1 1 d .
F3 F 1.11999(18) 0.4980(5) 0.4030(3) 0.0518(11) Uani 1 1 d .
F4 F 1.0381(2) 0.5877(5) 0.2334(3) 0.0585(12) Uani 1 1 d .
F5 F 0.8993(2) 0.5378(5) 0.2887(3) 0.0531(12) Uani 1 1 d .
F6 F 0.89617(18) 0.4189(4) 0.4915(3) 0.0485(11) Uani 1 1 d .
F7 F 1.09354(15) 0.7393(4) 0.5716(3) 0.0443(8) Uani 1 1 d .
F8 F 1.09654(19) 0.8624(5) 0.3569(3) 0.0530(11) Uani 1 1 d .
F9 F 0.9541(2) 0.8935(5) 0.2888(3) 0.0594(12) Uani 1 1 d .
F10 F 0.86426(17) 0.7830(4) 0.4527(3) 0.0467(11) Uani 1 1 d .
F11 F 0.94927(19) 0.6978(5) 0.6274(3) 0.0426(11) Uani 1 1 d .
F12 F 0.9891(2) 0.9786(4) 0.4962(3) 0.0498(11) Uani 1 1 d .
B2 B 1.0162(4) 0.5125(9) 0.5066(6) 0.040(2) Uani 1 1 d .
B3 B 1.0653(4) 0.5715(9) 0.4148(6) 0.0374(19) Uani 1 1 d .
B4 B 1.0187(4) 0.6236(11) 0.3186(5) 0.0344(19) Uani 1 1 d .
B5 B 0.9395(4) 0.5971(10) 0.3510(6) 0.0361(18) Uani 1 1 d .
B6 B 0.9388(3) 0.5272(9) 0.4664(5) 0.0323(18) Uani 1 1 d .
B7 B 1.0491(4) 0.7004(8) 0.5079(5) 0.0321(17) Uani 1 1 d .
B8 B 1.0510(3) 0.7667(9) 0.3896(5) 0.0346(18) Uani 1 1 d .
B9 B 0.9728(4) 0.7816(9) 0.3498(5) 0.0360(19) Uani 1 1 d .
B10 B 0.9220(4) 0.7243(8) 0.4421(5) 0.0323(18) Uani 1 1 d .
B11 B 0.9697(4) 0.6719(9) 0.5411(5) 0.0262(17) Uani 1 1 d .
B12 B 0.9918(3) 0.8302(9) 0.4665(5) 0.0309(17) Uani 1 1 d .

loop_
_atom_site_aniso_label
_atom_site_aniso_U_11
_atom_site_aniso_U_22
_atom_site_aniso_U_33
_atom_site_aniso_U_23
_atom_site_aniso_U_13
_atom_site_aniso_U_12
Ag 0.1125(6) 0.0389(3) 0.0305(2) -0.0075(4) -0.0219(4) 0.0347(3)
C1 0.030(4) 0.033(4) 0.049(4) -0.010(3) 0.008(3) -0.007(3)
C2 0.061(6) 0.036(4) 0.069(6) -0.020(4) 0.006(4) 0.008(4)
C3 0.044(4) 0.020(3) 0.033(4) -0.005(3) 0.007(3) -0.004(3)
C4 0.032(4) 0.025(3) 0.027(3) -0.004(3) -0.001(3) 0.007(3)
C5 0.036(4) 0.015(3) 0.024(3) -0.006(2) 0.002(3) 0.005(3)
C6 0.051(4) 0.024(3) 0.022(4) -0.005(3) 0.001(3) 0.004(3)
C7 0.059(5) 0.022(3) 0.027(3) -0.005(3) -0.010(3) 0.010(3)
C8 0.062(5) 0.021(3) 0.025(4) 0.000(3) 0.007(3) 0.001(3)
C9 0.040(4) 0.027(4) 0.036(4) -0.011(3) -0.010(3) 0.007(3)
C10 0.067(5) 0.014(3) 0.024(3) 0.001(2) -0.003(3) -0.008(3)
C11 0.062(5) 0.037(5) 0.027(4) 0.003(3) 0.011(4) -0.011(4)
C12 0.042(4) 0.026(4) 0.022(3) -0.007(3) 0.010(3) -0.005(3)
C13 0.048(4) 0.018(3) 0.016(3) -0.002(2) -0.005(3) -0.003(3)
C14 0.037(4) 0.026(3) 0.027(3) -0.004(3) -0.005(3) -0.002(3)
C15 0.052(5) 0.037(4) 0.023(3) -0.002(3) -0.007(3) 0.024(4)
C16 0.053(5) 0.035(4) 0.029(4) 0.008(3) 0.005(3) 0.002(3)
C17 0.037(4) 0.031(4) 0.034(4) -0.005(3) -0.004(3) -0.008(3)
C18 0.035(4) 0.022(3) 0.016(3) 0.005(2) -0.006(3) 0.010(3)
C19 0.039(4) 0.021(3) 0.044(4) -0.003(3) -0.003(3) 0.003(3)
C20 0.057(5) 0.031(4) 0.028(3) -0.006(3) -0.017(3) 0.008(4)
C21 0.034(4) 0.023(3) 0.021(3) 0.001(2) 0.000(3) -0.003(3)
F2 0.066(3) 0.044(2) 0.064(3) 0.017(3) 0.007(3) 0.0150(19)
F3 0.040(2) 0.058(3) 0.057(3) -0.012(2) 0.011(2) 0.013(2)
F4 0.053(3) 0.088(3) 0.034(2) -0.021(2) 0.006(2) -0.009(3)
F5 0.043(3) 0.064(3) 0.052(3) -0.022(2) 0.000(2) -0.010(2)
F6 0.047(3) 0.035(2) 0.064(3) -0.001(2) 0.017(2) -0.0125(19)
F7 0.039(2) 0.059(2) 0.0348(19) 0.003(3) -0.004(2) -0.0052(16)
F8 0.049(3) 0.066(3) 0.044(2) 0.005(2) 0.005(2) -0.029(2)
F9 0.074(3) 0.059(3) 0.046(3) 0.018(2) -0.013(2) -0.001(2)
F10 0.034(2) 0.047(3) 0.059(3) -0.012(2) -0.0009(19) 0.0110(18)
F11 0.047(3) 0.052(3) 0.028(2) -0.0024(18) 0.0113(18) 0.004(2)
F12 0.066(3) 0.025(2) 0.059(3) -0.0035(19) -0.004(2) -0.0058(19)
B2 0.050(5) 0.032(5) 0.040(5) 0.001(4) 0.007(4) 0.007(4)
B3 0.035(5) 0.035(5) 0.043(5) -0.003(4) 0.006(4) 0.002(4)
B4 0.018(4) 0.058(6) 0.028(4) -0.004(4) 0.001(3) 0.000(4)
B5 0.028(4) 0.044(5) 0.036(4) -0.006(4) 0.006(3) -0.006(4)
B6 0.028(4) 0.027(4) 0.042(5) -0.001(3) 0.003(3) -0.001(3)
B7 0.032(4) 0.032(5) 0.032(4) -0.004(3) 0.007(3) -0.006(3)
B8 0.027(4) 0.038(5) 0.039(5) 0.004(4) 0.001(3) -0.011(3)
B9 0.049(5) 0.026(4) 0.033(4) 0.003(3) 0.007(4) -0.009(4)
B10 0.037(5) 0.022(4) 0.038(4) 0.000(3) -0.003(3) 0.003(3)
B11 0.031(4) 0.024(4) 0.024(4) 0.004(3) 0.003(3) 0.001(3)
B12 0.038(5) 0.024(4) 0.030(4) 0.005(3) -0.002(3) 0.000(3)

loop_
_atom_type_symbol
_atom_type_description
_atom_type_scat_dispersion_real
_atom_type_scat_dispersion_imag
_atom_type_scat_source
C C 0.0033 0.0016 'International Tables Vol C Tables 4.2.6.8 and 6.1.1.4'
H H 0.0000 0.0000 'International Tables Vol C Tables 4.2.6.8 and 6.1.1.4'
B B 0.0013 0.0007 'International Tables Vol C Tables 4.2.6.8 and 6.1.1.4'
F F 0.0171 0.0103 'International Tables Vol C Tables 4.2.6.8 and 6.1.1.4'
Ag Ag -0.8971 1.1015 'International Tables Vol C Tables 4.2.6.8 and 6.1.1.4'

loop_
_geom_angle_atom_site_label_1
_geom_angle_atom_site_label_2
_geom_angle_atom_site_label_3
_geom_angle
_geom_angle_site_symmetry_1
_geom_angle_site_symmetry_3
C15 Ag C10 110.6(2) . .
C15 Ag C8 137.5(2) . .
C10 Ag C8 111.8(2) . .
C15 Ag C7 121.3(2) . .
C10 Ag C7 115.3(2) . .
C8 Ag C7 32.0(2) . .
C15 Ag C9 108.1(2) . .
C10 Ag C9 32.3(2) . .
C8 Ag C9 109.1(2) . .
C7 Ag C9 130.3(2) . .
C15 Ag C20 30.4(2) . .
C10 Ag C20 119.0(2) . .
C8 Ag C20 121.9(2) . .
C7 Ag C20 125.5(2) . .
C9 Ag C20 99.8(2) . .
C2 C1 B3 118.7(6) . .
C2 C1 B6 118.1(6) . .
B3 C1 B6 113.6(5) . .
C2 C1 B2 118.2(6) . .
B3 C1 B2 62.4(5) . .
B6 C1 B2 62.3(5) . .
C2 C1 B4 118.4(7) . .
B3 C1 B4 62.4(4) . .
B6 C1 B4 113.7(5) . .
B2 C1 B4 113.9(5) . .
C2 C1 B5 118.4(6) . .
B3 C1 B5 113.4(5) . .
B6 C1 B5 62.3(4) . .
B2 C1 B5 113.6(5) . .
B4 C1 B5 62.2(4) . .
C4 C3 C8 121.0(6) . .
C3 C4 C5 120.5(6) . .
C6 C5 C4 118.5(6) . .
C6 C5 C21 118.4(6) . 1_545
C4 C5 C21 123.0(5) . 1_545
C7 C6 C5 120.4(6) . .
C8 C7 C6 121.6(6) . .
C8 C7 Ag 70.7(4) . .
C6 C7 Ag 102.7(4) . .
C7 C8 C3 117.9(6) . .
C7 C8 Ag 77.3(4) . .
C3 C8 Ag 99.8(4) . .
C14 C9 C10 118.9(6) . .
C14 C9 Ag 108.6(4) . .
C10 C9 Ag 69.9(3) . .
C11 C10 C9 120.7(6) . .
C11 C10 Ag 103.9(5) . .
C9 C10 Ag 77.8(4) . .
C10 C11 C12 119.6(7) . .
C11 C12 C13 119.8(6) . .
C14 C13 C12 119.3(6) . .
C14 C13 C21 123.3(5) . .
C12 C13 C21 117.3(6) . .
C13 C14 C9 121.5(6) . .
C20 C15 C16 119.1(6) . .
C20 C15 Ag 86.5(4) . .
C16 C15 Ag 87.6(4) . .
C17 C16 C15 119.5(7) . .
C18 C17 C16 120.9(6) . .
C19 C18 C17 118.2(6) . .
C19 C18 C21 119.8(6) . 4_644
C17 C18 C21 121.9(6) . 4_644
C18 C19 C20 121.4(7) . .
C15 C20 C19 120.9(7) . .
C15 C20 Ag 63.1(4) . .
C19 C20 Ag 99.9(4) . .
C5 C21 C18 111.4(5) 1_565 4_655
C5 C21 C13 112.1(5) 1_565 .
C18 C21 C13 111.4(5) 4_655 .
F2 B2 C1 118.4(6) . .
F2 B2 B6 121.0(6) . .
C1 B2 B6 58.4(4) . .
F2 B2 B3 118.4(6) . .
C1 B2 B3 58.3(4) . .
B6 B2 B3 107.1(6) . .
F2 B2 B7 125.8(7) . .
C1 B2 B7 105.4(5) . .
B6 B2 B7 108.3(5) . .
B3 B2 B7 60.4(4) . .
F2 B2 B11 126.9(6) . .
C1 B2 B11 105.8(6) . .
B6 B2 B11 60.4(5) . .
B3 B2 B11 108.8(5) . .
B7 B2 B11 60.7(4) . .
F3 B3 C1 120.0(6) . .
F3 B3 B8 125.5(6) . .
C1 B3 B8 105.7(5) . .
F3 B3 B2 118.6(6) . .
C1 B3 B2 59.3(5) . .
B8 B3 B2 109.1(5) . .
F3 B3 B4 120.9(6) . .
C1 B3 B4 59.4(5) . .
B8 B3 B4 59.5(5) . .
B2 B3 B4 109.0(6) . .
F3 B3 B7 124.1(6) . .
C1 B3 B7 105.7(5) . .
B8 B3 B7 61.3(4) . .
B2 B3 B7 59.9(4) . .
B4 B3 B7 108.9(6) . .
F4 B4 C1 119.2(7) . .
F4 B4 B9 126.6(7) . .
C1 B4 B9 105.2(5) . .
F4 B4 B8 125.6(6) . .
C1 B4 B8 104.9(5) . .
B9 B4 B8 61.2(5) . .
F4 B4 B3 119.2(6) . .
C1 B4 B3 58.2(4) . .
B9 B4 B3 108.4(5) . .
B8 B4 B3 59.7(4) . .
F4 B4 B5 120.7(6) . .
C1 B4 B5 59.1(4) . .
B9 B4 B5 59.4(5) . .
B8 B4 B5 108.3(6) . .
B3 B4 B5 107.5(5) . .
F5 B5 C1 118.0(6) . .
F5 B5 B9 127.0(7) . .
C1 B5 B9 104.8(5) . .
F5 B5 B10 126.9(6) . .
C1 B5 B10 105.4(5) . .
B9 B5 B10 61.6(4) . .
F5 B5 B6 119.5(6) . .
C1 B5 B6 58.1(4) . .
B9 B5 B6 108.9(6) . .
B10 B5 B6 60.4(4) . .
F5 B5 B4 119.1(6) . .
C1 B5 B4 58.7(4) . .
B9 B5 B4 59.3(5) . .
B10 B5 B4 108.8(6) . .
B6 B5 B4 107.5(6) . .
F6 B6 C1 119.4(6) . .
F6 B6 B2 119.8(6) . .
C1 B6 B2 59.3(4) . .
F6 B6 B5 119.4(6) . .
C1 B6 B5 59.6(4) . .
B2 B6 B5 109.0(5) . .
F6 B6 B10 125.2(6) . .
C1 B6 B10 105.6(5) . .
B2 B6 B10 109.0(5) . .
B5 B6 B10 59.3(4) . .
F6 B6 B11 125.0(6) . .
C1 B6 B11 106.2(5) . .
B2 B6 B11 60.0(4) . .
B5 B6 B11 109.1(5) . .
B10 B6 B11 61.4(4) . .
F7 B7 B12 123.9(6) . .
F7 B7 B2 120.7(6) . .
B12 B7 B2 107.4(5) . .
F7 B7 B3 121.7(6) . .
B12 B7 B3 106.1(5) . .
B2 B7 B3 59.8(4) . .
F7 B7 B11 121.2(5) . .
B12 B7 B11 60.9(4) . .
B2 B7 B11 59.7(4) . .
B3 B7 B11 107.6(5) . .
F7 B7 B8 123.0(5) . .
B12 B7 B8 59.6(4) . .
B2 B7 B8 106.9(5) . .
B3 B7 B8 58.6(4) . .
B11 B7 B8 108.6(5) . .
F8 B8 B4 120.6(6) . .
F8 B8 B3 121.9(6) . .
B4 B8 B3 60.7(5) . .
F8 B8 B12 122.9(6) . .
B4 B8 B12 107.6(5) . .
B3 B8 B12 107.0(5) . .
F8 B8 B9 121.4(6) . .
B4 B8 B9 59.2(4) . .
B3 B8 B9 107.6(5) . .
B12 B8 B9 60.3(4) . .
F8 B8 B7 122.4(6) . .
B4 B8 B7 108.8(5) . .
B3 B8 B7 60.1(4) . .
B12 B8 B7 59.3(4) . .
B9 B8 B7 108.0(5) . .
F9 B9 B4 123.5(6) . .
F9 B9 B5 122.1(6) . .
B4 B9 B5 61.3(4) . .
F9 B9 B8 122.4(6) . .
B4 B9 B8 59.5(5) . .
B5 B9 B8 108.5(6) . .
F9 B9 B12 120.6(6) . .
B4 B9 B12 107.4(6) . .
B5 B9 B12 107.4(5) . .
B8 B9 B12 59.7(4) . .
F9 B9 B10 119.7(6) . .
B4 B9 B10 108.7(5) . .
B5 B9 B10 59.4(4) . .
B8 B9 B10 108.3(5) . .
B12 B9 B10 60.1(4) . .
F10 B10 B5 121.1(6) . .
F10 B10 B6 121.7(6) . .
B5 B10 B6 60.3(4) . .
F10 B10 B12 123.8(6) . .
B5 B10 B12 106.7(5) . .
B6 B10 B12 106.3(5) . .
F10 B10 B9 122.7(6) . .
B5 B10 B9 59.0(4) . .
B6 B10 B9 106.8(5) . .
B12 B10 B9 59.7(4) . .
F10 B10 B11 121.6(6) . .
B5 B10 B11 108.3(5) . .
B6 B10 B11 59.4(4) . .
B12 B10 B11 60.0(4) . .
B9 B10 B11 108.2(5) . .
F11 B11 B2 125.1(6) . .
F11 B11 B6 124.0(6) . .
B2 B11 B6 59.6(4) . .
F11 B11 B7 122.6(6) . .
B2 B11 B7 59.6(4) . .
B6 B11 B7 106.8(5) . .
F11 B11 B12 121.0(6) . .
B2 B11 B12 105.8(5) . .
B6 B11 B12 105.6(5) . .
B7 B11 B12 58.9(4) . .
F11 B11 B10 120.4(6) . .
B2 B11 B10 106.9(5) . .
B6 B11 B10 59.2(4) . .
B7 B11 B10 107.0(5) . .
B12 B11 B10 59.3(4) . .
F12 B12 B7 121.6(6) . .
F12 B12 B8 121.4(6) . .
B7 B12 B8 61.2(4) . .
F12 B12 B9 120.8(6) . .
B7 B12 B9 109.2(5) . .
B8 B12 B9 60.0(4) . .
F12 B12 B10 120.7(6) . .
B7 B12 B10 109.0(5) . .
B8 B12 B10 108.6(5) . .
B9 B12 B10 60.2(4) . .
F12 B12 B11 121.2(6) . .
B7 B12 B11 60.1(4) . .
B8 B12 B11 109.2(5) . .
B9 B12 B11 109.0(5) . .
B10 B12 B11 60.6(4) . .

loop_
_geom_bond_atom_site_label_1
_geom_bond_atom_site_label_2
_geom_bond_distance
_geom_bond_site_symmetry_2
Ag C15 2.406(6) .
Ag C10 2.451(6) .
Ag C8 2.467(6) .
Ag C7 2.550(6) .
Ag C9 2.551(6) .
Ag C20 2.692(7) .
C1 C2 1.518(9) .
C1 B3 1.714(10) .
C1 B6 1.716(10) .
C1 B2 1.731(11) .
C1 B4 1.736(11) .
C1 B5 1.742(11) .
C3 C4 1.388(8) .
C3 C8 1.398(9) .
C4 C5 1.394(9) .
C5 C6 1.393(8) .
C5 C21 1.537(8) 1_545
C6 C7 1.385(9) .
C7 C8 1.384(10) .
C9 C14 1.389(9) .
C9 C10 1.396(9) .
C10 C11 1.378(10) .
C11 C12 1.396(9) .
C12 C13 1.410(9) .
C13 C14 1.360(8) .
C13 C21 1.544(8) .
C15 C20 1.363(10) .
C15 C16 1.396(9) .
C16 C17 1.397(9) .
C17 C18 1.393(9) .
C18 C19 1.367(9) .
C18 C21 1.538(8) 4_644
C19 C20 1.388(9) .
C21 C5 1.537(8) 1_565
C21 C18 1.538(8) 4_655
F2 B2 1.363(9) .
F3 B3 1.358(8) .
F4 B4 1.348(8) .
F5 B5 1.362(9) .
F6 B6 1.370(8) .
F7 B7 1.380(8) .
F8 B8 1.378(8) .
F9 B9 1.380(9) .
F10 B10 1.361(8) .
F11 B11 1.352(8) .
F12 B12 1.366(8) .
B2 B6 1.782(12) .
B2 B3 1.785(12) .
B2 B7 1.786(11) .
B2 B11 1.789(11) .
B3 B8 1.769(11) .
B3 B4 1.786(11) .
B3 B7 1.796(11) .
B4 B9 1.759(12) .
B4 B8 1.765(11) .
B4 B5 1.796(11) .
B5 B9 1.762(11) .
B5 B10 1.771(11) .
B5 B6 1.788(11) .
B6 B10 1.791(11) .
B6 B11 1.795(11) .
B7 B12 1.784(11) .
B7 B11 1.806(11) .
B7 B8 1.818(11) .
B8 B12 1.790(11) .
B8 B9 1.795(11) .
B9 B12 1.801(11) .
B9 B10 1.808(11) .
B10 B12 1.807(11) .
B10 B11 1.831(10) .
B11 B12 1.820(10) .
